data_2241818
loop_
_publ_author_name
'Gopinath, S.'
'Sethusankar, K.'
'Stoeckli-Evans, Helen'
'Rafiq, Muhamad'
'Mohanakrishnan, Arasambattu K.'

_publ_section_title
;
 Crystal structure of
 6-(<i>p</i>-tolyl)benzo[<i>b</i>]naphtho[2,3-<i>d</i>]thiophene and of an
 orthorhombic polymorph of
 7-phenylanthra[2,3-<i>b</i>]benzo[<i>d</i>]thiophene
;
_journal_coeditor_code LH5819
_journal_issue 9
_journal_name_full 'Acta Crystallographica Section E'
_journal_page_first 1310
_journal_page_last 1314
_journal_paper_doi 10.1107/S2056989016012937
_journal_volume 72
_journal_year 2016
_chemical_formula_iupac 'C23 H16 S'
_chemical_formula_moiety 'C23 H16 S'
_chemical_formula_sum 'C23 H16 S'
_chemical_formula_weight 324.42
_chemical_name_common
2-(4-Methylphenyl)-17-thiatetracyclo[8.7.0.0^3,8^.0^11,16^]heptadeca-1(10),2,4,6,8,11(16),12,14-octaene
_chemical_name_systematic
;
6-(<i>p</i>-Tolyl)benzo[<i>b</i>]naphtho[2,3-<i>d</i>]thiophene
;
_space_group_IT_number 2
_symmetry_cell_setting triclinic
_symmetry_space_group_name_Hall '-P 1'
_symmetry_space_group_name_H-M 'P -1'
_atom_sites_solution_hydrogens geom
_atom_sites_solution_primary direct
_atom_sites_solution_secondary difmap
_audit_creation_method SHELXL-97
_cell_angle_alpha 109.284(2)
_cell_angle_beta 100.233(4)
_cell_angle_gamma 93.925(2)
_cell_formula_units_Z 2
_cell_length_a 6.2404(3)
_cell_length_b 11.1725(6)
_cell_length_c 12.9987(7)
_cell_measurement_reflns_used 2944
_cell_measurement_temperature 296(2)
_cell_measurement_theta_max 25.00
_cell_measurement_theta_min 2.09
_cell_volume 833.90(8)
_computing_cell_refinement
;
SAINT (Bruker, 2008)
;
_computing_data_collection
;
APEX2 (Bruker, 2008)
;
_computing_data_reduction
;
SAINT (Bruker, 2008)
;
_computing_molecular_graphics
;
ORTEP-3 for Windows (Farrugia, 2012) and Mercury (Macrae <i>et al.</i>,
2008)
;
_computing_publication_material
;
SHELXL97 (Sheldrick, 2008) and PLATON (Spek, 2009)
;
_computing_structure_refinement
;
SHELXL97 (Sheldrick, 2008)
;
_computing_structure_solution
;
SHELXS97 (Sheldrick, 2008)
;
_diffrn_ambient_temperature 296(2)
_diffrn_measured_fraction_theta_full 0.999
_diffrn_measured_fraction_theta_max 0.999
_diffrn_measurement_device_type 'Bruker Kappa APEXII CCD'
_diffrn_measurement_method '\w & \f scans'
_diffrn_radiation_monochromator graphite
_diffrn_radiation_source 'fine-focus sealed tube'
_diffrn_radiation_type MoK\a
_diffrn_radiation_wavelength 0.71073
_diffrn_reflns_av_R_equivalents 0.0240
_diffrn_reflns_av_sigmaI/netI 0.0186
_diffrn_reflns_limit_h_max 7
_diffrn_reflns_limit_h_min -7
_diffrn_reflns_limit_k_max 13
_diffrn_reflns_limit_k_min -13
_diffrn_reflns_limit_l_max 15
_diffrn_reflns_limit_l_min -15
_diffrn_reflns_number 15861
_diffrn_reflns_theta_full 25.00
_diffrn_reflns_theta_max 25.00
_diffrn_reflns_theta_min 2.09
_exptl_absorpt_coefficient_mu 0.193
_exptl_absorpt_correction_T_max 0.962
_exptl_absorpt_correction_T_min 0.944
_exptl_absorpt_correction_type multi-scan
_exptl_absorpt_process_details
;
(SADABS; Bruker, 2008)
;
_exptl_crystal_colour colourless
_exptl_crystal_density_diffrn 1.292
_exptl_crystal_density_method 'not measured'
_exptl_crystal_description block
_exptl_crystal_F_000 340
_exptl_crystal_size_max 0.30
_exptl_crystal_size_mid 0.25
_exptl_crystal_size_min 0.20
_refine_diff_density_max 0.213
_refine_diff_density_min -0.212
_refine_ls_extinction_method none
_refine_ls_goodness_of_fit_ref 1.071
_refine_ls_hydrogen_treatment constr
_refine_ls_matrix_type full
_refine_ls_number_parameters 218
_refine_ls_number_reflns 2944
_refine_ls_number_restraints 0
_refine_ls_restrained_S_all 1.071
_refine_ls_R_factor_all 0.0541
_refine_ls_R_factor_gt 0.0388
_refine_ls_shift/su_max 0.002
_refine_ls_shift/su_mean 0.000
_refine_ls_structure_factor_coef Fsqd
_refine_ls_weighting_details 'calc w=1/[\s^2^(Fo^2^)+(0.0484P)^2^+0.4189P] where P=(Fo^2^+2Fc^2^)/3'
_refine_ls_weighting_scheme calc
_refine_ls_wR_factor_gt 0.0965
_refine_ls_wR_factor_ref 0.1131
_reflns_number_gt 2407
_reflns_number_total 2944
_reflns_threshold_expression >2sigma(I)
_cod_data_source_file lh5819sup1.cif
_cod_data_source_block I
_cod_database_code 2241818

loop_
_symmetry_equiv_pos_as_xyz
'x, y, z'
'-x, -y, -z'

loop_
_atom_site_type_symbol
_atom_site_label
_atom_site_fract_x
_atom_site_fract_y
_atom_site_fract_z
_atom_site_U_iso_or_equiv
_atom_site_adp_type
_atom_site_calc_flag
_atom_site_refinement_flags
_atom_site_occupancy
_atom_site_symmetry_multiplicity
C C1 -0.1614(3) 0.24648(18) 0.15929(16) 0.0358(4) Uani d . 1 1
C C2 -0.0247(3) 0.27515(17) 0.09112(15) 0.0344(4) Uani d . 1 1
C C3 0.1606(3) 0.36306(18) 0.14305(15) 0.0355(4) Uani d . 1 1
C C4 0.5130(3) 0.51269(19) 0.20179(16) 0.0401(5) Uani d . 1 1
C C5 0.7116(3) 0.5852(2) 0.21532(19) 0.0504(5) Uani d . 1 1
H H5 0.7718 0.5822 0.1541 0.060 Uiso calc R 1 1
C C6 0.8178(4) 0.6618(2) 0.3211(2) 0.0566(6) Uani d . 1 1
H H6 0.9518 0.7108 0.3316 0.068 Uiso calc R 1 1
C C7 0.7283(4) 0.6671(2) 0.4127(2) 0.0551(6) Uani d . 1 1
H H7 0.8012 0.7209 0.4835 0.066 Uiso calc R 1 1
C C8 0.5328(4) 0.5937(2) 0.39951(18) 0.0474(5) Uani d . 1 1
H H8 0.4743 0.5970 0.4612 0.057 Uiso calc R 1 1
C C9 0.4228(3) 0.51430(18) 0.29316(16) 0.0380(4) Uani d . 1 1
C C10 0.2200(3) 0.42696(18) 0.26060(15) 0.0360(4) Uani d . 1 1
C C11 0.0889(3) 0.39891(19) 0.32582(16) 0.0403(5) Uani d . 1 1
H H11 0.1264 0.4399 0.4028 0.048 Uiso calc R 1 1
C C12 -0.1012(3) 0.30925(19) 0.27797(16) 0.0390(4) Uani d . 1 1
C C13 -0.2388(4) 0.2784(2) 0.34417(18) 0.0485(5) Uani d . 1 1
H H13 -0.2009 0.3178 0.4213 0.058 Uiso calc R 1 1
C C14 -0.4235(4) 0.1932(2) 0.2978(2) 0.0544(6) Uani d . 1 1
H H14 -0.5116 0.1752 0.3430 0.065 Uiso calc R 1 1
C C15 -0.4829(4) 0.1316(2) 0.1815(2) 0.0513(5) Uani d . 1 1
H H15 -0.6102 0.0729 0.1500 0.062 Uiso calc R 1 1
C C16 -0.3550(3) 0.1575(2) 0.11515(18) 0.0437(5) Uani d . 1 1
H H16 -0.3963 0.1154 0.0384 0.052 Uiso calc R 1 1
C C17 -0.0765(3) 0.21177(18) -0.03270(15) 0.0359(4) Uani d . 1 1
C C18 -0.2468(4) 0.2399(2) -0.10000(18) 0.0514(6) Uani d . 1 1
H H18 -0.3361 0.2983 -0.0676 0.062 Uiso calc R 1 1
C C19 -0.2881(4) 0.1835(2) -0.21439(18) 0.0560(6) Uani d . 1 1
H H19 -0.4042 0.2049 -0.2576 0.067 Uiso calc R 1 1
C C20 -0.1618(4) 0.0964(2) -0.26596(17) 0.0467(5) Uani d . 1 1
C C21 0.0061(4) 0.0673(2) -0.19921(19) 0.0565(6) Uani d . 1 1
H H21 0.0935 0.0079 -0.2319 0.068 Uiso calc R 1 1
C C22 0.0493(4) 0.1237(2) -0.08442(18) 0.0514(6) Uani d . 1 1
H H22 0.1652 0.1019 -0.0415 0.062 Uiso calc R 1 1
C C23 -0.2067(5) 0.0357(3) -0.3913(2) 0.0739(8) Uani d . 1 1
H H23A -0.0779 0.0023 -0.4136 0.111 Uiso calc R 1 1
H H23B -0.2443 0.0987 -0.4243 0.111 Uiso calc R 1 1
H H23C -0.3267 -0.0327 -0.4158 0.111 Uiso calc R 1 1
S S1 0.35084(8) 0.41019(5) 0.07515(4) 0.04430(18) Uani d . 1 1

loop_
_atom_site_aniso_label
_atom_site_aniso_U_11
_atom_site_aniso_U_22
_atom_site_aniso_U_33
_atom_site_aniso_U_12
_atom_site_aniso_U_13
_atom_site_aniso_U_23
C1 0.0382(10) 0.0343(10) 0.0370(10) 0.0107(8) 0.0085(8) 0.0139(8)
C2 0.0387(10) 0.0344(10) 0.0318(10) 0.0126(8) 0.0081(8) 0.0119(8)
C3 0.0390(10) 0.0391(11) 0.0328(10) 0.0127(8) 0.0120(8) 0.0146(8)
C4 0.0435(11) 0.0410(11) 0.0404(11) 0.0097(9) 0.0095(9) 0.0192(9)
C5 0.0487(12) 0.0581(14) 0.0534(13) 0.0031(10) 0.0127(10) 0.0311(11)
C6 0.0513(13) 0.0559(14) 0.0643(16) -0.0075(11) 0.0046(11) 0.0300(12)
C7 0.0601(14) 0.0463(13) 0.0496(13) -0.0078(11) -0.0010(11) 0.0143(11)
C8 0.0559(13) 0.0450(12) 0.0399(11) 0.0026(10) 0.0093(10) 0.0142(9)
C9 0.0420(10) 0.0360(10) 0.0385(11) 0.0083(8) 0.0094(8) 0.0153(9)
C10 0.0407(10) 0.0347(10) 0.0338(10) 0.0101(8) 0.0086(8) 0.0120(8)
C11 0.0456(11) 0.0430(11) 0.0311(10) 0.0065(9) 0.0098(8) 0.0103(9)
C12 0.0417(10) 0.0397(11) 0.0388(11) 0.0102(9) 0.0131(9) 0.0147(9)
C13 0.0532(12) 0.0554(13) 0.0408(12) 0.0066(10) 0.0190(10) 0.0172(10)
C14 0.0510(13) 0.0619(15) 0.0585(14) 0.0030(11) 0.0239(11) 0.0263(12)
C15 0.0446(12) 0.0515(13) 0.0598(14) 0.0018(10) 0.0106(10) 0.0233(11)
C16 0.0433(11) 0.0431(12) 0.0429(11) 0.0047(9) 0.0054(9) 0.0149(9)
C17 0.0370(10) 0.0360(10) 0.0350(10) 0.0056(8) 0.0092(8) 0.0118(8)
C18 0.0581(13) 0.0569(14) 0.0416(12) 0.0271(11) 0.0119(10) 0.0157(10)
C19 0.0624(14) 0.0656(15) 0.0406(12) 0.0183(12) 0.0021(11) 0.0218(11)
C20 0.0572(13) 0.0432(12) 0.0350(11) -0.0068(10) 0.0102(10) 0.0100(9)
C21 0.0612(14) 0.0553(14) 0.0470(13) 0.0184(11) 0.0196(11) 0.0039(11)
C22 0.0496(12) 0.0575(14) 0.0426(12) 0.0214(11) 0.0069(10) 0.0103(10)
C23 0.100(2) 0.0677(17) 0.0405(13) -0.0129(15) 0.0131(13) 0.0077(12)
S1 0.0469(3) 0.0525(3) 0.0360(3) 0.0051(2) 0.0137(2) 0.0165(2)

loop_
_atom_type_symbol
_atom_type_description
_atom_type_scat_dispersion_real
_atom_type_scat_dispersion_imag
_atom_type_scat_source
C C 0.0033 0.0016 'International Tables Vol C Tables 4.2.6.8 and 6.1.1.4'
H H 0.0000 0.0000 'International Tables Vol C Tables 4.2.6.8 and 6.1.1.4'
S S 0.1246 0.1234 'International Tables Vol C Tables 4.2.6.8 and 6.1.1.4'

loop_
_geom_angle_atom_site_label_1
_geom_angle_atom_site_label_2
_geom_angle_atom_site_label_3
_geom_angle
C16 C1 C2 122.80(18)
C16 C1 C12 117.81(17)
C2 C1 C12 119.39(17)
C3 C2 C1 117.87(17)
C3 C2 C17 120.13(17)
C1 C2 C17 121.99(17)
C2 C3 C10 123.09(17)
C2 C3 S1 125.07(15)
C10 C3 S1 111.84(14)
C5 C4 C9 121.40(19)
C5 C4 S1 125.91(16)
C9 C4 S1 112.68(15)
C6 C5 C4 118.5(2)
C6 C5 H5 120.8
C4 C5 H5 120.8
C5 C6 C7 121.0(2)
C5 C6 H6 119.5
C7 C6 H6 119.5
C8 C7 C6 120.6(2)
C8 C7 H7 119.7
C6 C7 H7 119.7
C7 C8 C9 119.6(2)
C7 C8 H8 120.2
C9 C8 H8 120.2
C8 C9 C4 118.95(19)
C8 C9 C10 128.82(18)
C4 C9 C10 112.23(17)
C11 C10 C3 118.90(18)
C11 C10 C9 129.40(18)
C3 C10 C9 111.69(17)
C10 C11 C12 120.75(18)
C10 C11 H11 119.6
C12 C11 H11 119.6
C11 C12 C13 121.63(19)
C11 C12 C1 120.00(17)
C13 C12 C1 118.37(18)
C14 C13 C12 121.6(2)
C14 C13 H13 119.2
C12 C13 H13 119.2
C13 C14 C15 120.2(2)
C13 C14 H14 119.9
C15 C14 H14 119.9
C16 C15 C14 120.2(2)
C16 C15 H15 119.9
C14 C15 H15 119.9
C15 C16 C1 121.9(2)
C15 C16 H16 119.1
C1 C16 H16 119.1
C18 C17 C22 117.15(19)
C18 C17 C2 122.18(17)
C22 C17 C2 120.65(17)
C17 C18 C19 121.4(2)
C17 C18 H18 119.3
C19 C18 H18 119.3
C20 C19 C18 121.4(2)
C20 C19 H19 119.3
C18 C19 H19 119.3
C21 C20 C19 117.3(2)
C21 C20 C23 121.5(2)
C19 C20 C23 121.2(2)
C20 C21 C22 121.7(2)
C20 C21 H21 119.1
C22 C21 H21 119.1
C17 C22 C21 121.0(2)
C17 C22 H22 119.5
C21 C22 H22 119.5
C20 C23 H23A 109.5
C20 C23 H23B 109.5
H23A C23 H23B 109.5
C20 C23 H23C 109.5
H23A C23 H23C 109.5
H23B C23 H23C 109.5
C4 S1 C3 91.52(9)

loop_
_geom_bond_atom_site_label_1
_geom_bond_atom_site_label_2
_geom_bond_distance
C1 C16 1.411(3)
C1 C2 1.426(3)
C1 C12 1.434(3)
C2 C3 1.373(3)
C2 C17 1.492(3)
C3 C10 1.423(3)
C3 S1 1.7492(19)
C4 C5 1.384(3)
C4 C9 1.397(3)
C4 S1 1.746(2)
C5 C6 1.372(3)
C5 H5 0.9300
C6 C7 1.388(3)
C6 H6 0.9300
C7 C8 1.373(3)
C7 H7 0.9300
C8 C9 1.393(3)
C8 H8 0.9300
C9 C10 1.449(3)
C10 C11 1.369(3)
C11 C12 1.400(3)
C11 H11 0.9300
C12 C13 1.420(3)
C13 C14 1.349(3)
C13 H13 0.9300
C14 C15 1.405(3)
C14 H14 0.9300
C15 C16 1.358(3)
C15 H15 0.9300
C16 H16 0.9300
C17 C18 1.375(3)
C17 C22 1.376(3)
C18 C19 1.377(3)
C18 H18 0.9300
C19 C20 1.370(3)
C19 H19 0.9300
C20 C21 1.366(3)
C20 C23 1.508(3)
C21 C22 1.382(3)
C21 H21 0.9300
C22 H22 0.9300
C23 H23A 0.9600
C23 H23B 0.9600
C23 H23C 0.9600

loop_
_geom_hbond_atom_site_label_D
_geom_hbond_atom_site_label_H
_geom_hbond_atom_site_label_A
_geom_hbond_site_symmetry_A
_geom_hbond_distance_DH
_geom_hbond_distance_HA
_geom_hbond_distance_DA
_geom_hbond_angle_DHA
C15 H15 Cg5 2_455 0.93 2.94 3.763(3) 148
C19 H19 Cg4 2_565 0.93 2.94 3.753(3) 147
C21 H21 Cg3 2_555 0.93 2.91 3.721(3) 146

loop_
_geom_torsion_atom_site_label_1
_geom_torsion_atom_site_label_2
_geom_torsion_atom_site_label_3
_geom_torsion_atom_site_label_4
_geom_torsion
C16 C1 C2 C3 -179.76(17)
C12 C1 C2 C3 -0.2(3)
C16 C1 C2 C17 -0.5(3)
C12 C1 C2 C17 179.12(16)
C1 C2 C3 C10 -0.6(3)
C17 C2 C3 C10 -179.96(16)
C1 C2 C3 S1 179.27(13)
C17 C2 C3 S1 -0.1(3)
C9 C4 C5 C6 -1.3(3)
S1 C4 C5 C6 179.61(17)
C4 C5 C6 C7 -0.3(3)
C5 C6 C7 C8 1.3(4)
C6 C7 C8 C9 -0.7(3)
C7 C8 C9 C4 -0.9(3)
C7 C8 C9 C10 178.1(2)
C5 C4 C9 C8 1.9(3)
S1 C4 C9 C8 -178.87(15)
C5 C4 C9 C10 -177.24(18)
S1 C4 C9 C10 2.0(2)
C2 C3 C10 C11 0.9(3)
S1 C3 C10 C11 -179.04(15)
C2 C3 C10 C9 179.87(17)
S1 C3 C10 C9 0.0(2)
C8 C9 C10 C11 -1.4(3)
C4 C9 C10 C11 177.64(19)
C8 C9 C10 C3 179.71(19)
C4 C9 C10 C3 -1.2(2)
C3 C10 C11 C12 -0.3(3)
C9 C10 C11 C12 -179.05(18)
C10 C11 C12 C13 179.71(18)
C10 C11 C12 C1 -0.5(3)
C16 C1 C12 C11 -179.63(17)
C2 C1 C12 C11 0.8(3)
C16 C1 C12 C13 0.1(3)
C2 C1 C12 C13 -179.48(18)
C11 C12 C13 C14 179.1(2)
C1 C12 C13 C14 -0.6(3)
C12 C13 C14 C15 0.6(4)
C13 C14 C15 C16 -0.1(3)
C14 C15 C16 C1 -0.4(3)
C2 C1 C16 C15 179.98(18)
C12 C1 C16 C15 0.4(3)
C3 C2 C17 C18 -108.5(2)
C1 C2 C17 C18 72.2(3)
C3 C2 C17 C22 70.1(3)
C1 C2 C17 C22 -109.1(2)
C22 C17 C18 C19 -0.7(3)
C2 C17 C18 C19 177.9(2)
C17 C18 C19 C20 0.3(4)
C18 C19 C20 C21 0.4(4)
C18 C19 C20 C23 -179.5(2)
C19 C20 C21 C22 -0.6(4)
C23 C20 C21 C22 179.3(2)
C18 C17 C22 C21 0.5(3)
C2 C17 C22 C21 -178.2(2)
C20 C21 C22 C17 0.2(4)
C5 C4 S1 C3 177.47(19)
C9 C4 S1 C3 -1.69(15)
C2 C3 S1 C4 -178.95(17)
C10 C3 S1 C4 0.96(14)

_cod_database_fobs_code 2241818
